data_2018003
loop_
_publ_author_name
'Lemmerer, A.'

_publ_section_title
;
 Six two- and three-component ammonium carboxylate salt structures with
 a ladder-type hydrogen-bonding motif, three incorporating neutral
 carboxylic acid molecules
;
_journal_coeditor_code BM3101
_journal_issue 3
_journal_name_full 'Acta Crystallographica Section C'
_journal_page_first o92
_journal_page_last o99
_journal_paper_doi 10.1107/S0108270111003714
_journal_volume 67
_journal_year 2011
_chemical_formula_iupac '2C3 H8 N + , C8 H10 O4 2- , C8 H12 O4'
_chemical_formula_moiety '2(C3 H8 N +), C8 H10 O4 2-, C8 H12 O4'
_chemical_formula_sum 'C22 H38 N2 O8'
_chemical_formula_weight 458.54
_chemical_name_systematic
;
bis(cyclopropylammonium)
<i>ea</i>-<i>cis</i>-cyclohexane-1,4-dicarboxylate--
<i>ee</i>-<i>trans</i>-cyclohexane-1,4-dicarboxylic acid (1/1)
;
_space_group_IT_number 33
_symmetry_cell_setting orthorhombic
_symmetry_space_group_name_Hall 'P 2c -2n'
_symmetry_space_group_name_H-M 'P n a 21'
_audit_creation_method 'WinGX routine CIF_UPDATE'
_cell_angle_alpha 90
_cell_angle_beta 90
_cell_angle_gamma 90
_cell_formula_units_Z 4
_cell_length_a 10.2478(4)
_cell_length_b 9.6134(4)
_cell_length_c 23.8354(9)
_cell_measurement_reflns_used 8893
_cell_measurement_temperature 173(2)
_cell_measurement_theta_max 28.14
_cell_measurement_theta_min 2.28
_cell_volume 2348.17(16)
_computing_cell_refinement 'SAINT-Plus (Bruker, 2004)'
_computing_data_collection 'APEX2 (Bruker, 2005)'
_computing_data_reduction
;
SAINT-Plus (Bruker, 2004) and XPREP (Bruker, 2004)
;
_computing_molecular_graphics
;
ORTEP-3 for Windows (Farrugia, 1997) and DIAMOND (Brandenburg,
1999)
;
_computing_publication_material
;
WinGX (Farrugia, 1999) and PLATON (Spek, 2009)
;
_computing_structure_refinement 'SHELXL97 (Sheldrick, 2008)'
_computing_structure_solution 'SHELXS97 (Sheldrick, 2008)'
_diffrn_ambient_temperature 173(2)
_diffrn_measured_fraction_theta_full 1
_diffrn_measured_fraction_theta_max 1
_diffrn_measurement_device_type 'Bruker APEXII CCD area-detector'
_diffrn_measurement_method \w
_diffrn_radiation_type MoK\a
_diffrn_radiation_wavelength 0.71073
_diffrn_reflns_av_R_equivalents 0.0372
_diffrn_reflns_limit_h_max 13
_diffrn_reflns_limit_h_min -13
_diffrn_reflns_limit_k_max 11
_diffrn_reflns_limit_k_min -12
_diffrn_reflns_limit_l_max 31
_diffrn_reflns_limit_l_min -26
_diffrn_reflns_number 27099
_diffrn_reflns_theta_full 27.99
_diffrn_reflns_theta_max 27.99
_diffrn_reflns_theta_min 1.71
_diffrn_standards_number 0
_exptl_absorpt_coefficient_mu 0.098
_exptl_absorpt_correction_T_max 0.9932
_exptl_absorpt_correction_T_min 0.9471
_exptl_absorpt_correction_type multi-scan
_exptl_absorpt_process_details '(SADABS; Sheldrick, 1996)'
_exptl_crystal_colour colourless
_exptl_crystal_density_diffrn 1.297
_exptl_crystal_density_meas 0
_exptl_crystal_density_method 'not measured'
_exptl_crystal_description triangle
_exptl_crystal_F_000 992
_exptl_crystal_size_max 0.56
_exptl_crystal_size_mid 0.4
_exptl_crystal_size_min 0.07
_refine_diff_density_max 0.333
_refine_diff_density_min -0.176
_refine_ls_abs_structure_details 'Flack (1983), with 2122 Friedel pairs'
_refine_ls_extinction_method none
_refine_ls_goodness_of_fit_ref 1.038
_refine_ls_hydrogen_treatment constr
_refine_ls_matrix_type full
_refine_ls_number_parameters 293
_refine_ls_number_reflns 2909
_refine_ls_number_restraints 1
_refine_ls_restrained_S_all 1.038
_refine_ls_R_factor_gt 0.0353
_refine_ls_shift/su_max 0.001
_refine_ls_structure_factor_coef Fsqd
_refine_ls_weighting_details 'calc w = 1/[\s^2^(Fo^2^)+(0.0621P)^2^+0.3462P] where P=(Fo^2^+2Fc^2^)/3'
_refine_ls_weighting_scheme calc
_refine_ls_wR_factor_ref 0.094
_reflns_number_gt 2735
_reflns_number_total 2909
_reflns_threshold_expression I>2\s(I)
_cod_data_source_file bm3101.cif
_cod_data_source_block VI
_cod_database_code 2018003
_cod_database_fobs_code 2018003

loop_
_symmetry_equiv_pos_as_xyz
'x, y, z'
'-x, -y, z+1/2'
'x+1/2, -y+1/2, z'
'-x+1/2, y+1/2, z+1/2'

loop_
_atom_site_type_symbol
_atom_site_label
_atom_site_fract_x
_atom_site_fract_y
_atom_site_fract_z
_atom_site_U_iso_or_equiv
_atom_site_adp_type
_atom_site_calc_flag
_atom_site_refinement_flags
_atom_site_occupancy
_atom_site_disorder_assembly
_atom_site_disorder_group
C C1 0.53031(18) 0.8886(2) 0.61593(8) 0.0159(4) Uani d . 1 . .
H H1 0.459 0.9243 0.6407 0.019 Uiso calc R 1 . .
C C2 0.47606(19) 0.76215(19) 0.58481(8) 0.0170(4) Uani d . 1 . .
H H2D 0.4449 0.6928 0.6124 0.02 Uiso calc R 1 . .
H H2E 0.5467 0.7186 0.5625 0.02 Uiso calc R 1 . .
C C3 0.36322(19) 0.8022(2) 0.54561(8) 0.0184(4) Uani d . 1 . .
H H3A 0.3341 0.7189 0.5247 0.022 Uiso calc R 1 . .
H H3B 0.2887 0.836 0.5683 0.022 Uiso calc R 1 . .
C C4 0.40401(18) 0.9149(2) 0.50418(8) 0.0172(4) Uani d . 1 . .
H H4 0.3245 0.9434 0.4827 0.021 Uiso calc R 1 . .
C C5 0.4519(2) 1.0418(2) 0.53664(9) 0.0226(4) Uani d . 1 . .
H H5A 0.3792 1.08 0.5593 0.027 Uiso calc R 1 . .
H H5B 0.4799 1.1146 0.5098 0.027 Uiso calc R 1 . .
C C6 0.5656(2) 1.0056(2) 0.57531(8) 0.0212(4) Uani d . 1 . .
H H6A 0.591 1.0893 0.5969 0.025 Uiso calc R 1 . .
H H6B 0.6415 0.9769 0.5524 0.025 Uiso calc R 1 . .
C C7 0.64613(18) 0.8536(2) 0.65394(8) 0.0161(4) Uani d . 1 . .
C C8 0.50671(18) 0.8663(2) 0.46154(8) 0.0170(4) Uani d . 1 . .
O O1 0.65311(14) 0.72828(15) 0.67225(6) 0.0213(3) Uani d . 1 . .
O O2 0.72535(16) 0.94572(16) 0.66630(7) 0.0276(3) Uani d . 1 . .
O O3 0.50529(14) 0.73805(15) 0.44698(6) 0.0217(3) Uani d . 1 . .
O O4 0.58416(15) 0.95240(16) 0.44247(6) 0.0261(3) Uani d . 1 . .
C C9 0.78798(18) 0.5424(2) 0.31075(8) 0.0171(4) Uani d . 1 . .
H H9 0.7624 0.5184 0.2714 0.021 Uiso calc R 1 . .
C C10 0.83307(18) 0.4084(2) 0.34001(9) 0.0195(4) Uani d . 1 . .
H H10A 0.8568 0.4292 0.3794 0.023 Uiso calc R 1 . .
H H10B 0.7609 0.34 0.3403 0.023 Uiso calc R 1 . .
C C11 0.95106(19) 0.3465(2) 0.30950(9) 0.0193(4) Uani d . 1 . .
H H11A 0.9813 0.2625 0.3297 0.023 Uiso calc R 1 . .
H H11B 0.9253 0.3185 0.2711 0.023 Uiso calc R 1 . .
C C12 1.06206(18) 0.4521(2) 0.30630(8) 0.0161(4) Uani d . 1 . .
H H12 1.0886 0.4761 0.3455 0.019 Uiso calc R 1 . .
C C13 1.01603(19) 0.5862(2) 0.27744(9) 0.0197(4) Uani d . 1 . .
H H13A 1.0882 0.6547 0.2769 0.024 Uiso calc R 1 . .
H H13B 0.9916 0.5657 0.2381 0.024 Uiso calc R 1 . .
C C14 0.89913(19) 0.6479(2) 0.30821(9) 0.0193(4) Uani d . 1 . .
H H14A 0.8692 0.7328 0.2885 0.023 Uiso calc R 1 . .
H H14B 0.9251 0.6745 0.3467 0.023 Uiso calc R 1 . .
C C15 1.18106(18) 0.4006(2) 0.27562(8) 0.0168(4) Uani d . 1 . .
C C16 0.66857(18) 0.5964(2) 0.34083(8) 0.0173(4) Uani d . 1 . .
O O5 0.69379(14) 0.67242(17) 0.38507(7) 0.0270(3) Uani d . 1 . .
H H5 0.6239 0.6901 0.4021 0.04 Uiso calc R 1 . .
O O6 0.55794(14) 0.56647(16) 0.32570(6) 0.0227(3) Uani d . 1 . .
O O7 1.15657(15) 0.31369(17) 0.23494(7) 0.0261(3) Uani d . 1 . .
H H7 1.2259 0.2964 0.2174 0.039 Uiso calc R 1 . .
O O8 1.29028(14) 0.44374(16) 0.28676(6) 0.0227(3) Uani d . 1 . .
C C17 0.5095(2) 0.3923(2) 0.67976(11) 0.0304(5) Uani d . 1 . .
H H17 0.4443 0.3155 0.6835 0.036 Uiso calc R 1 . .
C C18 0.5772(4) 0.4002(3) 0.62473(11) 0.0460(8) Uani d . 1 . .
H H18A 0.6013 0.4934 0.6104 0.055 Uiso calc R 1 . .
H H18B 0.5523 0.3319 0.5955 0.055 Uiso calc R 1 . .
C C19 0.6470(3) 0.3474(3) 0.67527(12) 0.0398(6) Uani d . 1 . .
H H19A 0.6656 0.2465 0.6773 0.048 Uiso calc R 1 . .
H H19B 0.7145 0.4079 0.6922 0.048 Uiso calc R 1 . .
N N1 0.47602(17) 0.52266(19) 0.70892(8) 0.0223(4) Uani d . 1 . .
H H1B 0.479 0.5087 0.7467 0.033 Uiso calc R 1 . .
H H1C 0.3942 0.5497 0.6989 0.033 Uiso calc R 1 . .
H H1A 0.5342 0.59 0.6993 0.033 Uiso calc R 1 . .
C C20 0.3644(2) 0.4084(2) 0.43062(10) 0.0277(5) Uani d . 1 . .
H H20 0.3104 0.3268 0.419 0.033 Uiso calc R 1 . .
C C21 0.4022(3) 0.4101(3) 0.48986(12) 0.0447(7) Uani d . 1 . .
H H21A 0.3705 0.3335 0.514 0.054 Uiso calc R 1 . .
H H21B 0.4095 0.5016 0.5087 0.054 Uiso calc R 1 . .
C C22 0.4998(3) 0.3756(3) 0.44567(14) 0.0451(7) Uani d . 1 . .
H H22A 0.5677 0.4458 0.437 0.054 Uiso calc R 1 . .
H H22B 0.5286 0.2777 0.4424 0.054 Uiso calc R 1 . .
N N2 0.33162(17) 0.54013(18) 0.40263(7) 0.0216(4) Uani d . 1 . .
H H2A 0.3863 0.6082 0.4149 0.032 Uiso calc R 1 . .
H H2B 0.2478 0.5637 0.4108 0.032 Uiso calc R 1 . .
H H2C 0.3405 0.5299 0.3649 0.032 Uiso calc R 1 . .

loop_
_atom_site_aniso_label
_atom_site_aniso_U_11
_atom_site_aniso_U_22
_atom_site_aniso_U_33
_atom_site_aniso_U_12
_atom_site_aniso_U_13
_atom_site_aniso_U_23
C1 0.0178(8) 0.0186(9) 0.0112(8) 0.0024(7) -0.0012(7) 0.0022(7)
C2 0.0209(8) 0.0167(8) 0.0136(8) 0.0001(7) -0.0020(7) 0.0041(7)
C3 0.0165(8) 0.0264(9) 0.0124(8) -0.0005(7) 0.0014(7) 0.0015(7)
C4 0.0172(8) 0.0234(9) 0.0109(8) 0.0058(7) 0.0001(7) 0.0021(7)
C5 0.0344(11) 0.0177(9) 0.0157(9) 0.0088(8) 0.0005(9) 0.0036(8)
C6 0.0316(10) 0.0151(8) 0.0171(9) -0.0031(8) -0.0037(8) -0.0011(7)
C7 0.0170(8) 0.0215(9) 0.0099(8) 0.0019(7) -0.0008(7) -0.0011(7)
C8 0.0164(8) 0.0261(9) 0.0084(8) 0.0036(7) -0.0015(6) -0.0008(7)
O1 0.0204(7) 0.0243(7) 0.0191(7) 0.0006(5) -0.0048(6) 0.0071(6)
O2 0.0270(8) 0.0271(8) 0.0287(8) -0.0032(6) -0.0097(7) 0.0009(7)
O3 0.0216(7) 0.0254(7) 0.0181(7) -0.0008(6) 0.0038(6) -0.0058(6)
O4 0.0266(8) 0.0290(8) 0.0227(7) -0.0031(6) 0.0082(6) 0.0024(6)
C9 0.0154(8) 0.0228(9) 0.0132(8) 0.0014(7) 0.0008(7) -0.0041(7)
C10 0.0183(9) 0.0179(9) 0.0223(10) -0.0015(7) 0.0065(8) -0.0011(8)
C11 0.0190(9) 0.0159(9) 0.0229(9) 0.0004(7) 0.0057(8) -0.0017(7)
C12 0.0149(8) 0.0208(9) 0.0127(8) 0.0007(7) 0.0011(7) -0.0036(7)
C13 0.0191(9) 0.0185(9) 0.0214(10) 0.0007(7) 0.0053(8) -0.0001(8)
C14 0.0205(9) 0.0164(9) 0.0210(9) 0.0016(7) 0.0045(8) 0.0000(7)
C15 0.0169(8) 0.0204(9) 0.0132(8) 0.0018(7) 0.0017(7) 0.0001(7)
C16 0.0176(9) 0.0188(9) 0.0157(9) 0.0017(7) 0.0017(7) -0.0019(7)
O5 0.0182(7) 0.0388(9) 0.0239(8) 0.0000(6) 0.0036(6) -0.0160(7)
O6 0.0162(6) 0.0304(8) 0.0214(7) 0.0012(6) 0.0004(6) -0.0065(6)
O7 0.0188(7) 0.0370(8) 0.0225(7) 0.0000(6) 0.0044(6) -0.0125(7)
O8 0.0172(7) 0.0297(8) 0.0212(7) -0.0006(6) 0.0013(6) -0.0065(6)
C17 0.0320(11) 0.0210(10) 0.0381(13) -0.0020(9) -0.0056(10) 0.0058(10)
C18 0.083(2) 0.0281(12) 0.0274(13) 0.0166(13) -0.0013(14) -0.0006(10)
C19 0.0429(14) 0.0381(13) 0.0385(15) 0.0114(11) -0.0079(12) -0.0103(12)
N1 0.0186(8) 0.0280(9) 0.0203(8) 0.0000(7) -0.0017(7) 0.0063(7)
C20 0.0342(11) 0.0180(9) 0.0310(11) 0.0006(8) 0.0078(9) -0.0012(9)
C21 0.073(2) 0.0315(12) 0.0298(13) 0.0163(13) 0.0050(13) 0.0104(11)
C22 0.0383(13) 0.0430(15) 0.0540(18) 0.0129(12) 0.0069(13) 0.0234(14)
N2 0.0208(8) 0.0242(8) 0.0198(8) 0.0003(7) 0.0024(7) 0.0000(7)

loop_
_atom_type_symbol
_atom_type_description
_atom_type_scat_dispersion_real
_atom_type_scat_dispersion_imag
_atom_type_scat_source
C C 0.0033 0 'International Tables Vol C Tables 4.2.6.8 and 6.1.1.4'
H H 0 0 'International Tables Vol C Tables 4.2.6.8 and 6.1.1.4'
N N 0.0061 0 'International Tables Vol C Tables 4.2.6.8 and 6.1.1.4'
O O 0.0106 0 'International Tables Vol C Tables 4.2.6.8 and 6.1.1.4'

loop_
_geom_angle_atom_site_label_1
_geom_angle_atom_site_label_2
_geom_angle_atom_site_label_3
_geom_angle_site_symmetry_1
_geom_angle_site_symmetry_3
_geom_angle
_geom_angle_publ_flag
C6 C1 C2 . . 111.36(15) ?
C6 C1 C7 . . 110.68(16) ?
C2 C1 C7 . . 113.25(15) ?
C6 C1 H1 . . 107.1 ?
C2 C1 H1 . . 107.1 ?
C7 C1 H1 . . 107.1 ?
C1 C2 C3 . . 111.71(15) ?
C1 C2 H2D . . 109.3 ?
C3 C2 H2D . . 109.3 ?
C1 C2 H2E . . 109.3 ?
C3 C2 H2E . . 109.3 ?
H2D C2 H2E . . 107.9 ?
C4 C3 C2 . . 111.46(15) ?
C4 C3 H3A . . 109.3 ?
C2 C3 H3A . . 109.3 ?
C4 C3 H3B . . 109.3 ?
C2 C3 H3B . . 109.3 ?
H3A C3 H3B . . 108 ?
C3 C4 C5 . . 109.15(16) ?
C3 C4 C8 . . 113.59(16) ?
C5 C4 C8 . . 111.00(17) ?
C3 C4 H4 . . 107.6 ?
C5 C4 H4 . . 107.6 ?
C8 C4 H4 . . 107.6 ?
C4 C5 C6 . . 111.69(15) ?
C4 C5 H5A . . 109.3 ?
C6 C5 H5A . . 109.3 ?
C4 C5 H5B . . 109.3 ?
C6 C5 H5B . . 109.3 ?
H5A C5 H5B . . 107.9 ?
C5 C6 C1 . . 111.70(16) ?
C5 C6 H6A . . 109.3 ?
C1 C6 H6A . . 109.3 ?
C5 C6 H6B . . 109.3 ?
C1 C6 H6B . . 109.3 ?
H6A C6 H6B . . 107.9 ?
O2 C7 O1 . . 123.67(18) ?
O2 C7 C1 . . 119.52(18) ?
O1 C7 C1 . . 116.79(17) ?
O4 C8 O3 . . 123.59(18) ?
O4 C8 C4 . . 118.72(18) ?
O3 C8 C4 . . 117.68(17) ?
C16 C9 C14 . . 113.25(16) ?
C16 C9 C10 . . 108.45(16) ?
C14 C9 C10 . . 110.54(16) ?
C16 C9 H9 . . 108.2 ?
C14 C9 H9 . . 108.2 ?
C10 C9 H9 . . 108.2 ?
C11 C10 C9 . . 110.36(16) ?
C11 C10 H10A . . 109.6 ?
C9 C10 H10A . . 109.6 ?
C11 C10 H10B . . 109.6 ?
C9 C10 H10B . . 109.6 ?
H10A C10 H10B . . 108.1 ?
C12 C11 C10 . . 110.70(16) ?
C12 C11 H11A . . 109.5 ?
C10 C11 H11A . . 109.5 ?
C12 C11 H11B . . 109.5 ?
C10 C11 H11B . . 109.5 ?
H11A C11 H11B . . 108.1 ?
C15 C12 C11 . . 114.14(16) ?
C15 C12 C13 . . 107.90(16) ?
C11 C12 C13 . . 110.60(16) ?
C15 C12 H12 . . 108 ?
C11 C12 H12 . . 108 ?
C13 C12 H12 . . 108 ?
C14 C13 C12 . . 110.64(16) ?
C14 C13 H13A . . 109.5 ?
C12 C13 H13A . . 109.5 ?
C14 C13 H13B . . 109.5 ?
C12 C13 H13B . . 109.5 ?
H13A C13 H13B . . 108.1 ?
C13 C14 C9 . . 110.28(16) ?
C13 C14 H14A . . 109.6 ?
C9 C14 H14A . . 109.6 ?
C13 C14 H14B . . 109.6 ?
C9 C14 H14B . . 109.6 ?
H14A C14 H14B . . 108.1 ?
O8 C15 O7 . . 123.68(18) ?
O8 C15 C12 . . 121.63(18) ?
O7 C15 C12 . . 114.58(16) ?
O6 C16 O5 . . 123.47(18) ?
O6 C16 C9 . . 121.99(18) ?
O5 C16 C9 . . 114.49(16) ?
C16 O5 H5 . . 109.5 ?
C15 O7 H7 . . 109.5 ?
N1 C17 C19 . . 120.3(2) ?
N1 C17 C18 . . 118.8(2) ?
C19 C17 C18 . . 60.4(2) ?
N1 C17 H17 . . 115.4 ?
C19 C17 H17 . . 115.4 ?
C18 C17 H17 . . 115.4 ?
C17 C18 C19 . . 59.53(18) ?
C17 C18 H18A . . 117.8 ?
C19 C18 H18A . . 117.8 ?
C17 C18 H18B . . 117.8 ?
C19 C18 H18B . . 117.8 ?
H18A C18 H18B . . 115 ?
C17 C19 C18 . . 60.08(19) ?
C17 C19 H19A . . 117.8 ?
C18 C19 H19A . . 117.8 ?
C17 C19 H19B . . 117.8 ?
C18 C19 H19B . . 117.8 ?
H19A C19 H19B . . 114.9 ?
C17 N1 H1B . . 109.5 ?
C17 N1 H1C . . 109.5 ?
H1B N1 H1C . . 109.5 ?
C17 N1 H1A . . 109.5 ?
H1B N1 H1A . . 109.5 ?
H1C N1 H1A . . 109.5 ?
C21 C20 C22 . . 61.1(2) ?
C21 C20 N2 . . 119.2(2) ?
C22 C20 N2 . . 120.8(2) ?
C21 C20 H20 . . 115 ?
C22 C20 H20 . . 115 ?
N2 C20 H20 . . 115 ?
C20 C21 C22 . . 59.57(18) ?
C20 C21 H21A . . 117.8 ?
C22 C21 H21A . . 117.8 ?
C20 C21 H21B . . 117.8 ?
C22 C21 H21B . . 117.8 ?
H21A C21 H21B . . 115 ?
C20 C22 C21 . . 59.33(18) ?
C20 C22 H22A . . 117.8 ?
C21 C22 H22A . . 117.8 ?
C20 C22 H22B . . 117.8 ?
C21 C22 H22B . . 117.8 ?
H22A C22 H22B . . 115 ?
C20 N2 H2A . . 109.5 ?
C20 N2 H2B . . 109.5 ?
H2A N2 H2B . . 109.5 ?
C20 N2 H2C . . 109.5 ?
H2A N2 H2C . . 109.5 ?
H2B N2 H2C . . 109.5 ?

loop_
_geom_bond_atom_site_label_1
_geom_bond_atom_site_label_2
_geom_bond_site_symmetry_2
_geom_bond_distance
_geom_bond_publ_flag
C1 C6 . 1.528(3) ?
C1 C2 . 1.528(3) ?
C1 C7 . 1.530(3) ?
C1 H1 . 1 ?
C2 C3 . 1.536(3) ?
C2 H2D . 0.99 ?
C2 H2E . 0.99 ?
C3 C4 . 1.525(3) ?
C3 H3A . 0.99 ?
C3 H3B . 0.99 ?
C4 C5 . 1.526(3) ?
C4 C8 . 1.536(3) ?
C4 H4 . 1 ?
C5 C6 . 1.526(3) ?
C5 H5A . 0.99 ?
C5 H5B . 0.99 ?
C6 H6A . 0.99 ?
C6 H6B . 0.99 ?
C7 O2 . 1.237(3) ?
C7 O1 . 1.283(2) ?
C8 O4 . 1.234(3) ?
C8 O3 . 1.281(2) ?
C9 C16 . 1.510(3) ?
C9 C14 . 1.527(3) ?
C9 C10 . 1.535(3) ?
C9 H9 . 1 ?
C10 C11 . 1.531(3) ?
C10 H10A . 0.99 ?
C10 H10B . 0.99 ?
C11 C12 . 1.527(3) ?
C11 H11A . 0.99 ?
C11 H11B . 0.99 ?
C12 C15 . 1.506(2) ?
C12 C13 . 1.535(3) ?
C12 H12 . 1 ?
C13 C14 . 1.525(3) ?
C13 H13A . 0.99 ?
C13 H13B . 0.99 ?
C14 H14A . 0.99 ?
C14 H14B . 0.99 ?
C15 O8 . 1.223(2) ?
C15 O7 . 1.305(2) ?
C16 O6 . 1.224(2) ?
C16 O5 . 1.309(2) ?
O5 H5 . 0.84 ?
O7 H7 . 0.84 ?
C17 N1 . 1.474(3) ?
C17 C19 . 1.477(4) ?
C17 C18 . 1.485(4) ?
C17 H17 . 1 ?
C18 C19 . 1.490(4) ?
C18 H18A . 0.99 ?
C18 H18B . 0.99 ?
C19 H19A . 0.99 ?
C19 H19B . 0.99 ?
N1 H1B . 0.91 ?
N1 H1C . 0.91 ?
N1 H1A . 0.91 ?
C20 C21 . 1.464(4) ?
C20 C22 . 1.468(4) ?
C20 N2 . 1.470(3) ?
C20 H20 . 1 ?
C21 C22 . 1.490(4) ?
C21 H21A . 0.99 ?
C21 H21B . 0.99 ?
C22 H22A . 0.99 ?
C22 H22B . 0.99 ?
N2 H2A . 0.91 ?
N2 H2B . 0.91 ?
N2 H2C . 0.91 ?

loop_
_geom_hbond_atom_site_label_D
_geom_hbond_atom_site_label_H
_geom_hbond_atom_site_label_A
_geom_hbond_site_symmetry_A
_geom_hbond_distance_DH
_geom_hbond_distance_HA
_geom_hbond_distance_DA
_geom_hbond_angle_DHA
O5 H5 O3 . 0.84 1.68 2.511(2) 168
O7 H7 O1 2_764 0.84 1.66 2.490(2) 169
N1 H1A O1 . 0.91 1.91 2.822(2) 175
N1 H1B O6 2_665 0.91 2.05 2.933(2) 162
N1 H1C O2 3_465 0.91 1.9 2.779(2) 163
N2 H2A O3 . 0.91 1.91 2.812(2) 174
N2 H2B O4 3_465 0.91 1.85 2.709(2) 158
N2 H2C O8 1_455 0.91 2.1 2.944(2) 153

loop_
_geom_torsion_atom_site_label_1
_geom_torsion_atom_site_label_2
_geom_torsion_atom_site_label_3
_geom_torsion_atom_site_label_4
_geom_torsion_site_symmetry_1
_geom_torsion_site_symmetry_2
_geom_torsion_site_symmetry_3
_geom_torsion_site_symmetry_4
_geom_torsion
_geom_torsion_publ_flag
C6 C1 C2 C3 . . . . -52.5(2) ?
C7 C1 C2 C3 . . . . -178.03(15) ?
C1 C2 C3 C4 . . . . 55.8(2) ?
C2 C3 C4 C5 . . . . -57.7(2) ?
C2 C3 C4 C8 . . . . 66.8(2) ?
C3 C4 C5 C6 . . . . 58.0(2) ?
C8 C4 C5 C6 . . . . -68.0(2) ?
C4 C5 C6 C1 . . . . -56.2(2) ?
C2 C1 C6 C5 . . . . 52.7(2) ?
C7 C1 C6 C5 . . . . 179.63(16) ?
C6 C1 C7 O2 . . . . 29.9(2) ?
C2 C1 C7 O2 . . . . 155.77(18) ?
C6 C1 C7 O1 . . . . -151.58(17) ?
C2 C1 C7 O1 . . . . -25.7(2) ?
C3 C4 C8 O4 . . . . -150.54(18) ?
C5 C4 C8 O4 . . . . -27.1(2) ?
C3 C4 C8 O3 . . . . 30.7(2) ?
C5 C4 C8 O3 . . . . 154.18(17) ?
C16 C9 C10 C11 . . . . 177.79(16) ?
C14 C9 C10 C11 . . . . -57.5(2) ?
C9 C10 C11 C12 . . . . 56.9(2) ?
C10 C11 C12 C15 . . . . -178.60(17) ?
C10 C11 C12 C13 . . . . -56.7(2) ?
C15 C12 C13 C14 . . . . -177.33(16) ?
C11 C12 C13 C14 . . . . 57.2(2) ?
C12 C13 C14 C9 . . . . -57.7(2) ?
C16 C9 C14 C13 . . . . 179.89(17) ?
C10 C9 C14 C13 . . . . 58.0(2) ?
C11 C12 C15 O8 . . . . -151.41(19) ?
C13 C12 C15 O8 . . . . 85.2(2) ?
C11 C12 C15 O7 . . . . 32.2(2) ?
C13 C12 C15 O7 . . . . -91.2(2) ?
C14 C9 C16 O6 . . . . 143.5(2) ?
C10 C9 C16 O6 . . . . -93.4(2) ?
C14 C9 C16 O5 . . . . -38.9(2) ?
C10 C9 C16 O5 . . . . 84.1(2) ?
N1 C17 C18 C19 . . . . 110.5(2) ?
N1 C17 C19 C18 . . . . -108.0(3) ?
N2 C20 C21 C22 . . . . -111.2(3) ?
N2 C20 C22 C21 . . . . 108.7(3) ?
